data_7231313
loop_
_publ_author_name
'Sebest, Filip'
'Casarrubios, Luis'
'Rzepa, Henry S.'
'White, Andrew J. P.'
'D\'iez-Gonz\'alez, Silvia'

_publ_section_title
;
 Thermal azide--alkene cycloaddition reactions: straightforward multi-gram
 access to \D2-1,2,3-triazolines in deep eutectic solvents
;
_journal_issue 17
_journal_name_full 'Green Chemistry'
_journal_page_first 4023
_journal_paper_doi 10.1039/C8GC01797B
_journal_volume 20
_journal_year 2018
_chemical_formula_moiety 'C15 H12 F3 N'
_chemical_formula_sum 'C15 H12 F3 N'
_chemical_formula_weight 263.26
_space_group_crystal_system orthorhombic
_space_group_IT_number 33
_space_group_name_Hall 'P 2c -2n'
_space_group_name_H-M_alt 'P n a 21'
_symmetry_space_group_name_Hall 'P 2c -2n'
_symmetry_space_group_name_H-M 'P n a 21'
_atom_sites_solution_hydrogens geom
_audit_creation_method SHELXL-2017/1
_audit_update_record
;
2018-05-14 deposited with the CCDC.
2018-06-29 downloaded from the CCDC.
;
_cell_angle_alpha 90
_cell_angle_beta 90
_cell_angle_gamma 90
_cell_formula_units_Z 4
_cell_length_a 27.0703(18)
_cell_length_b 5.7522(4)
_cell_length_c 8.0156(5)
_cell_measurement_reflns_used 903
_cell_measurement_temperature 173(2)
_cell_measurement_theta_max 27.7520
_cell_measurement_theta_min 3.0040
_cell_volume 1248.14(14)
_computing_cell_refinement 'CrysAlisPro, Agilent Technologies'
_computing_data_collection 'CrysAlisPro, Agilent Technologies'
_computing_data_reduction 'CrysAlisPro, Agilent Technologies'
_computing_molecular_graphics 'Bruker SHELXTL'
_computing_publication_material 'CIFTAB-2013 (Sheldrick, 2013)'
_computing_structure_refinement 'SHELXL-2017/1 (Sheldrick, 2017)'
_computing_structure_solution 'SHELXS-2013 (Sheldrick, 2013)'
_diffrn_ambient_temperature 173(2)
_diffrn_detector_area_resol_mean 16.0382
_diffrn_measured_fraction_theta_full 0.988
_diffrn_measured_fraction_theta_max 0.825
_diffrn_measurement_device_type 'Agilent Xcalibur 3 E'
_diffrn_measurement_method 'omega scans'
_diffrn_radiation_type MoK\a
_diffrn_radiation_wavelength 0.71073
_diffrn_reflns_av_R_equivalents 0.0219
_diffrn_reflns_av_unetI/netI 0.0347
_diffrn_reflns_Laue_measured_fraction_full 0.988
_diffrn_reflns_Laue_measured_fraction_max 0.825
_diffrn_reflns_limit_h_max 32
_diffrn_reflns_limit_h_min -15
_diffrn_reflns_limit_k_max 7
_diffrn_reflns_limit_k_min -5
_diffrn_reflns_limit_l_max 6
_diffrn_reflns_limit_l_min -10
_diffrn_reflns_number 2890
_diffrn_reflns_point_group_measured_fraction_full 0.640
_diffrn_reflns_point_group_measured_fraction_max 0.519
_diffrn_reflns_theta_full 25.242
_diffrn_reflns_theta_max 28.280
_diffrn_reflns_theta_min 2.953
_diffrn_source 'Enhance (Mo) X-ray Source'
_exptl_absorpt_coefficient_mu 0.113
_exptl_absorpt_correction_T_max 0.980
_exptl_absorpt_correction_T_min 0.965
_exptl_absorpt_correction_type analytical
_exptl_absorpt_process_details
; 
CrysAlisPro, Agilent Technologies, 
Version 1.171.37.35 (release 13-08-2014 CrysAlis171 .NET) 
(compiled Aug 13 2014,18:06:01) 
Analytical numeric absorption correction using a multifaceted crystal 
model based on expressions derived by R.C. Clark & J.S. Reid. 
(Clark, R. C. & Reid, J. S. (1995). Acta Cryst. A51, 887-897) 
Empirical absorption correction using spherical harmonics, 
implemented in SCALE3 ABSPACK scaling algorithm. 
;
_exptl_crystal_colour Colourless
_exptl_crystal_density_diffrn 1.401
_exptl_crystal_description blocks
_exptl_crystal_F_000 544
_exptl_crystal_size_max 0.48
_exptl_crystal_size_mid 0.34
_exptl_crystal_size_min 0.19
_refine_diff_density_max 0.266
_refine_diff_density_min -0.287
_refine_diff_density_rms 0.043
_refine_ls_abs_structure_details
; 
 Flack x determined using 223 quotients [(I+)-(I-)]/[(I+)+(I-)] 
 (Parsons, Flack and Wagner, Acta Cryst. B69 (2013) 249-259). 
;
_refine_ls_abs_structure_Flack 0.0(10)
_refine_ls_extinction_method none
_refine_ls_goodness_of_fit_ref 1.136
_refine_ls_hydrogen_treatment constr
_refine_ls_matrix_type full
_refine_ls_number_parameters 172
_refine_ls_number_reflns 1611
_refine_ls_number_restraints 1
_refine_ls_restrained_S_all 1.136
_refine_ls_R_factor_all 0.0536
_refine_ls_R_factor_gt 0.0489
_refine_ls_shift/su_max 0.000
_refine_ls_shift/su_mean 0.000
_refine_ls_structure_factor_coef Fsqd
_refine_ls_weighting_details 'w=1/[\s^2^(Fo^2^)+(0.0533P)^2^+0.4847P] where P=(Fo^2^+2Fc^2^)/3'
_refine_ls_weighting_scheme calc
_refine_ls_wR_factor_gt 0.1187
_refine_ls_wR_factor_ref 0.1228
_reflns_Friedel_coverage 0.177
_reflns_Friedel_fraction_full 0.233
_reflns_Friedel_fraction_max 0.168
_reflns_number_gt 1477
_reflns_number_total 1611
_reflns_threshold_expression 'I > 2\s(I)'
_cod_data_source_file c8gc01797b2.cif
_cod_data_source_block 4aa
_cod_depositor_comments 'Adding full bibliography for 7231311--7231316.cif.'
_cod_database_code 7231313
_shelx_shelxl_version_number 2017/1
_shelx_space_group_comment
; 
The symmetry employed for this shelxl refinement is uniquely defined 
by the following loop, which should always be used as a source of 
symmetry information in preference to the above space-group names. 
They are only intended as comments. 
;

loop_
_space_group_symop_operation_xyz
'x, y, z'
'-x, -y, z+1/2'
'x+1/2, -y+1/2, z'
'-x+1/2, y+1/2, z+1/2'

loop_
_atom_site_label
_atom_site_type_symbol
_atom_site_fract_x
_atom_site_fract_y
_atom_site_fract_z
_atom_site_U_iso_or_equiv
_atom_site_adp_type
_atom_site_occupancy
_atom_site_site_symmetry_order
_atom_site_calc_flag
_atom_site_refinement_flags_posn
_atom_site_refinement_flags_adp
N1 N 0.28498(10) 0.2610(5) 0.3898(4) 0.0287(7) Uani 1 1 d . .
C2 C 0.24747(13) 0.3757(6) 0.4954(5) 0.0272(8) Uani 1 1 d . .
H2A H 0.259386 0.516208 0.556807 0.033 Uiso 1 1 calc R U
C3 C 0.27094(15) 0.1537(7) 0.5466(6) 0.0394(10) Uani 1 1 d . .
H3A H 0.295078 0.158680 0.639328 0.047 Uiso 1 1 calc R U
H3B H 0.250597 0.010823 0.541835 0.047 Uiso 1 1 calc R U
C4 C 0.33269(12) 0.3630(6) 0.3793(5) 0.0257(8) Uani 1 1 d . .
C5 C 0.37425(13) 0.2420(6) 0.4333(5) 0.0316(9) Uani 1 1 d . .
H5A H 0.370577 0.095408 0.486481 0.038 Uiso 1 1 calc R U
C6 C 0.42092(13) 0.3347(6) 0.4098(5) 0.0336(9) Uani 1 1 d . .
H6A H 0.449218 0.251311 0.446315 0.040 Uiso 1 1 calc R U
C7 C 0.42643(12) 0.5487(6) 0.3331(5) 0.0288(8) Uani 1 1 d . .
C8 C 0.38503(13) 0.6698(6) 0.2796(5) 0.0295(8) Uani 1 1 d . .
H8A H 0.388677 0.816094 0.225973 0.035 Uiso 1 1 calc R U
C9 C 0.33856(13) 0.5774(6) 0.3043(5) 0.0303(8) Uani 1 1 d . .
H9A H 0.310282 0.662209 0.269332 0.036 Uiso 1 1 calc R U
C10 C 0.47626(15) 0.6538(7) 0.3161(7) 0.0435(10) Uani 1 1 d . .
F10A F 0.48770(11) 0.7896(6) 0.4456(5) 0.0804(11) Uani 1 1 d . .
F10B F 0.51211(9) 0.5046(5) 0.3017(6) 0.0893(13) Uani 1 1 d . .
F10C F 0.48013(11) 0.7999(6) 0.1875(5) 0.0838(11) Uani 1 1 d . .
C11 C 0.19595(12) 0.3911(6) 0.4327(4) 0.0242(8) Uani 1 1 d . .
C12 C 0.16696(14) 0.5823(6) 0.4758(5) 0.0307(9) Uani 1 1 d . .
H12A H 0.180645 0.702140 0.542942 0.037 Uiso 1 1 calc R U
C13 C 0.11834(15) 0.5998(7) 0.4218(6) 0.0385(10) Uani 1 1 d . .
H13A H 0.098987 0.731176 0.451696 0.046 Uiso 1 1 calc R U
C14 C 0.09828(14) 0.4262(7) 0.3248(6) 0.0389(10) Uani 1 1 d . .
H14A H 0.064994 0.437276 0.288175 0.047 Uiso 1 1 calc R U
C15 C 0.12656(14) 0.2362(7) 0.2810(5) 0.0356(9) Uani 1 1 d . .
H15A H 0.112767 0.117179 0.213310 0.043 Uiso 1 1 calc R U
C16 C 0.17489(13) 0.2186(6) 0.3351(5) 0.0299(8) Uani 1 1 d . .
H16A H 0.193947 0.086395 0.305105 0.036 Uiso 1 1 calc R U

loop_
_atom_site_aniso_label
_atom_site_aniso_U_11
_atom_site_aniso_U_22
_atom_site_aniso_U_33
_atom_site_aniso_U_23
_atom_site_aniso_U_13
_atom_site_aniso_U_12
N1 0.0265(15) 0.0310(16) 0.0286(16) 0.0020(14) 0.0017(14) -0.0020(12)
C2 0.0295(19) 0.0310(19) 0.0209(17) 0.0016(16) 0.0004(16) -0.0018(15)
C3 0.035(2) 0.044(2) 0.040(2) 0.017(2) -0.0002(18) -0.0050(18)
C4 0.0273(17) 0.0277(18) 0.0222(17) -0.0002(16) -0.0027(15) -0.0028(14)
C5 0.033(2) 0.0253(18) 0.036(2) 0.0024(18) -0.0025(18) 0.0059(15)
C6 0.0285(19) 0.0325(19) 0.040(2) -0.003(2) -0.0022(18) 0.0051(15)
C7 0.0266(18) 0.0314(18) 0.0285(19) -0.0051(18) 0.0000(16) 0.0014(14)
C8 0.0295(18) 0.0303(18) 0.029(2) 0.0061(18) 0.0000(16) -0.0026(15)
C9 0.0257(18) 0.0349(19) 0.030(2) 0.0025(18) -0.0038(17) -0.0007(14)
C10 0.032(2) 0.045(2) 0.053(3) 0.001(2) 0.004(2) -0.0021(18)
F10A 0.0559(19) 0.103(2) 0.082(2) -0.025(2) 0.0011(18) -0.0396(17)
F10B 0.0268(13) 0.0677(16) 0.173(4) 0.000(2) 0.018(2) 0.0065(12)
F10C 0.0420(18) 0.118(3) 0.091(3) 0.046(2) 0.0054(18) -0.0222(18)
C11 0.0259(18) 0.0255(17) 0.0213(17) 0.0057(16) 0.0004(15) -0.0033(13)
C12 0.039(2) 0.0261(18) 0.027(2) -0.0001(17) 0.0026(17) -0.0057(16)
C13 0.037(2) 0.031(2) 0.047(3) 0.009(2) 0.010(2) 0.0064(16)
C14 0.032(2) 0.045(2) 0.040(2) 0.008(2) 0.000(2) -0.0021(17)
C15 0.037(2) 0.039(2) 0.031(2) 0.0002(19) -0.0016(19) -0.0108(17)
C16 0.036(2) 0.0269(18) 0.0267(19) -0.0011(17) 0.0044(16) -0.0013(15)

loop_
_atom_type_symbol
_atom_type_description
_atom_type_scat_dispersion_real
_atom_type_scat_dispersion_imag
_atom_type_scat_source
C C 0.0033 0.0016 'International Tables Vol C Tables 4.2.6.8 and 6.1.1.4'
H H 0.0000 0.0000 'International Tables Vol C Tables 4.2.6.8 and 6.1.1.4'
N N 0.0061 0.0033 'International Tables Vol C Tables 4.2.6.8 and 6.1.1.4'
F F 0.0171 0.0103 'International Tables Vol C Tables 4.2.6.8 and 6.1.1.4'

loop_
_geom_angle_atom_site_label_1
_geom_angle_atom_site_label_2
_geom_angle_atom_site_label_3
_geom_angle
C4 N1 C3 117.7(3)
C4 N1 C2 118.3(3)
C3 N1 C2 60.9(2)
N1 C2 C3 58.7(2)
N1 C2 C11 118.6(3)
C3 C2 C11 123.2(3)
N1 C3 C2 60.4(2)
C9 C4 C5 119.3(3)
C9 C4 N1 119.9(3)
C5 C4 N1 120.7(3)
C6 C5 C4 120.2(3)
C7 C6 C5 120.1(3)
C6 C7 C8 119.8(3)
C6 C7 C10 120.1(3)
C8 C7 C10 120.1(3)
C9 C8 C7 119.9(3)
C8 C9 C4 120.7(3)
F10B C10 F10C 106.8(4)
F10B C10 F10A 106.4(4)
F10C C10 F10A 102.3(3)
F10B C10 C7 114.7(4)
F10C C10 C7 113.5(4)
F10A C10 C7 112.2(4)
C16 C11 C12 118.2(3)
C16 C11 C2 122.3(3)
C12 C11 C2 119.5(3)
C13 C12 C11 120.9(3)
C14 C13 C12 119.8(4)
C13 C14 C15 120.0(4)
C14 C15 C16 120.2(4)
C15 C16 C11 120.9(3)

loop_
_geom_bond_atom_site_label_1
_geom_bond_atom_site_label_2
_geom_bond_distance
N1 C4 1.421(4)
N1 C3 1.451(5)
N1 C2 1.477(4)
C2 C3 1.484(5)
C2 C11 1.485(5)
C4 C9 1.381(5)
C4 C5 1.392(5)
C5 C6 1.384(5)
C6 C7 1.384(5)
C7 C8 1.387(5)
C7 C10 1.484(5)
C8 C9 1.380(5)
C10 F10B 1.301(5)
C10 F10C 1.334(5)
C10 F10A 1.336(6)
C11 C16 1.386(5)
C11 C12 1.394(5)
C12 C13 1.389(5)
C13 C14 1.377(6)
C14 C15 1.380(6)
C15 C16 1.382(5)
